data_7113934
loop_
_publ_author_name
'Tyler T. Clikeman'
'Eric V. Bukovsky'
'Igor V. Kuvychko'
'Long K. San'
'Shihu H. M. Deng'
'Xue-Bin Wang'
'Yu-Sheng Chen'
'Steven H. Strauss'
'Olga V. Boltalina'

_publ_section_title
;
 Poly(trifluoromethyl)azulenes: structures and acceptor properties
;
_journal_name_full Chem.Commun.
_journal_page_first 6263
_journal_paper_doi 10.1039/C4CC00510D
_journal_volume 50
_journal_year 2014
_chemical_formula_moiety 'C14 H4 F12'
_chemical_formula_sum 'C14 H4 F12'
_chemical_formula_weight 400.17
_chemical_name_common AZUL-4-2
_chemical_name_systematic
; 
 1,2,3,5-tetra(trifluoromethyl)azulene 
;
_space_group_crystal_system monoclinic
_space_group_IT_number 9
_space_group_name_Hall 'C -2yc'
_space_group_name_H-M_alt 'C 1 c 1'
_symmetry_space_group_name_Hall 'C -2yc'
_symmetry_space_group_name_H-M 'C 1 c 1'
_atom_sites_solution_hydrogens geom
_atom_sites_solution_primary direct
_atom_sites_solution_secondary difmap
_audit_creation_method SHELXL-97
_cell_angle_alpha 90.00
_cell_angle_beta 94.4396(11)
_cell_angle_gamma 90.00
_cell_formula_units_Z 4
_cell_length_a 4.8939(3)
_cell_length_b 32.3450(18)
_cell_length_c 8.6013(5)
_cell_measurement_reflns_used 9918
_cell_measurement_temperature 100(2)
_cell_measurement_theta_max 22.76
_cell_measurement_theta_min 2.20
_cell_volume 1357.44(14)
_computing_cell_refinement 'Bruker APEX2 (Bruker, 2009)'
_computing_data_collection 'Bruker APEX2 (Bruker, 2009)'
_computing_data_reduction 'Bruker APEX2 (Bruker, 2009)'
_computing_molecular_graphics 'SHELXTL (Sheldrick, 2008)'
_computing_publication_material 'SHELXTL (Sheldrick, 2008)'
_computing_structure_refinement 'SHELXL-97 (Sheldrick, 2008)'
_computing_structure_solution 'SHELXS-97 (Sheldrick, 2008)'
_diffrn_ambient_temperature 100(2)
_diffrn_measured_fraction_theta_full 0.941
_diffrn_measured_fraction_theta_max 0.941
_diffrn_measurement_device_type 'Bruker D8 goniometer'
_diffrn_measurement_method 'omega and phi scans'
_diffrn_radiation_monochromator graphite
_diffrn_radiation_source 'fine-focus sealed tube'
_diffrn_radiation_type synchrotron
_diffrn_radiation_wavelength 0.41328
_diffrn_reflns_av_R_equivalents 0.0457
_diffrn_reflns_av_sigmaI/netI 0.0408
_diffrn_reflns_limit_h_max 4
_diffrn_reflns_limit_h_min -7
_diffrn_reflns_limit_k_max 53
_diffrn_reflns_limit_k_min -52
_diffrn_reflns_limit_l_max 14
_diffrn_reflns_limit_l_min -13
_diffrn_reflns_number 17319
_diffrn_reflns_theta_full 20.13
_diffrn_reflns_theta_max 20.13
_diffrn_reflns_theta_min 0.73
_exptl_absorpt_coefficient_mu 0.073
_exptl_absorpt_correction_type none
_exptl_crystal_colour purple
_exptl_crystal_density_diffrn 1.958
_exptl_crystal_density_meas ?
_exptl_crystal_density_method 'not measured'
_exptl_crystal_description plate
_exptl_crystal_F_000 784
_refine_diff_density_max 1.026
_refine_diff_density_min -1.087
_refine_diff_density_rms 0.354
_refine_ls_abs_structure_details 'Flack H D (1983), Acta Cryst. A39, 876-881'
_refine_ls_abs_structure_Flack -1.1(13)
_refine_ls_extinction_method none
_refine_ls_goodness_of_fit_ref 1.194
_refine_ls_hydrogen_treatment mixed
_refine_ls_matrix_type full
_refine_ls_number_parameters 263
_refine_ls_number_reflns 4394
_refine_ls_number_restraints 2
_refine_ls_restrained_S_all 1.194
_refine_ls_R_factor_all 0.0499
_refine_ls_R_factor_gt 0.0369
_refine_ls_shift/su_max 0.000
_refine_ls_shift/su_mean 0.000
_refine_ls_structure_factor_coef Fsqd
_refine_ls_weighting_details 'calc w=1/[\s^2^(Fo^2^)+(0.0730P)^2^+0.0000P] where P=(Fo^2^+2Fc^2^)/3'
_refine_ls_weighting_scheme calc
_refine_ls_wR_factor_gt 0.0963
_refine_ls_wR_factor_ref 0.1226
_reflns_number_gt 3995
_reflns_number_total 4394
_reflns_threshold_expression >2sigma(I)
_cod_data_source_file c4cc00510d2.cif
_cod_data_source_block azul_4_2
_cod_depositor_comments
;
The following automatic conversions were performed:

'_exptl_crystal_density_meas' value 'not measured' was changed to '?'
- the value is perceived as not measured.

Automatic conversion script
Id: cif_fix_values 3008 2015-01-20 13:52:24Z robertas 
;
_cod_database_code 7113934

loop_
_symmetry_equiv_pos_as_xyz
'x, y, z'
'x, -y, z+1/2'
'x+1/2, y+1/2, z'
'x+1/2, -y+1/2, z+1/2'

loop_
_atom_site_label
_atom_site_type_symbol
_atom_site_fract_x
_atom_site_fract_y
_atom_site_fract_z
_atom_site_U_iso_or_equiv
_atom_site_adp_type
_atom_site_occupancy
_atom_site_symmetry_multiplicity
_atom_site_calc_flag
_atom_site_refinement_flags
_atom_site_disorder_assembly
_atom_site_disorder_group
C1 C 0.2764(3) 0.17969(4) 0.13062(17) 0.0129(2) Uani 1 1 d . . .
C2 C 0.3233(3) 0.15515(5) 0.00052(17) 0.0134(2) Uani 1 1 d . . .
C3 C 0.2123(3) 0.11543(5) 0.01929(18) 0.0151(3) Uani 1 1 d . . .
C4 C -0.0764(4) 0.08228(5) 0.21413(19) 0.0174(3) Uani 1 1 d . . .
H4 H -0.0818 0.0579 0.1523 0.021 Uiso 1 1 calc R . .
C5 C -0.2204(4) 0.08039(5) 0.3480(2) 0.0189(3) Uani 1 1 d . A .
C6 C -0.2567(4) 0.11106(5) 0.4593(2) 0.0209(3) Uani 1 1 d . . .
H6 H -0.3637 0.1033 0.5420 0.025 Uiso 1 1 calc R . .
C7 C -0.1578(4) 0.15132(6) 0.4655(2) 0.0213(3) Uani 1 1 d . . .
H7 H -0.2109 0.1674 0.5506 0.026 Uiso 1 1 calc R . .
C8 C 0.0082(4) 0.17159(5) 0.36485(18) 0.0169(3) Uani 1 1 d . . .
H8 H 0.0537 0.1994 0.3916 0.020 Uiso 1 1 calc R . .
C9 C 0.1168(3) 0.15662(4) 0.23007(17) 0.0130(2) Uani 1 1 d . . .
C10 C 0.0750(3) 0.11520(4) 0.15856(18) 0.0140(2) Uani 1 1 d . . .
C11 C 0.3856(3) 0.22257(5) 0.16101(18) 0.0154(3) Uani 1 1 d . . .
C12 C 0.4494(3) 0.17083(5) -0.14348(19) 0.0169(3) Uani 1 1 d . . .
C13 C 0.2444(5) 0.07943(6) -0.0888(2) 0.0241(4) Uani 1 1 d . . .
C14 C -0.3533(5) 0.03910(6) 0.3803(2) 0.0269(4) Uani 1 1 d . . .
F1 F 0.4202(3) 0.23115(3) 0.31428(13) 0.0233(2) Uani 1 1 d . . .
F2 F 0.2213(3) 0.25233(3) 0.09673(14) 0.0207(2) Uani 1 1 d . . .
F3 F 0.6324(2) 0.22769(4) 0.10495(15) 0.0232(2) Uani 1 1 d . . .
F4 F 0.3906(3) 0.21081(4) -0.16882(14) 0.0241(2) Uani 1 1 d . . .
F5 F 0.7222(2) 0.16689(4) -0.13519(14) 0.0237(2) Uani 1 1 d . . .
F6 F 0.3503(3) 0.15061(4) -0.27257(13) 0.0265(2) Uani 1 1 d . . .
F7 F 0.4945(3) 0.07947(4) -0.14338(17) 0.0316(3) Uani 1 1 d . . .
F8 F 0.0615(3) 0.07975(5) -0.21372(17) 0.0367(3) Uani 1 1 d . . .
F9 F 0.2204(4) 0.04310(4) -0.0184(2) 0.0477(5) Uani 1 1 d . . .
F10 F -0.5689(16) 0.04312(19) 0.4755(7) 0.0426(17) Uani 0.449(9) 1 d P A 1
F10B F -0.5983(10) 0.04229(19) 0.4080(12) 0.068(2) Uani 0.551(9) 1 d P A 2
F11 F -0.1978(9) 0.01231(15) 0.4335(12) 0.053(2) Uani 0.449(9) 1 d P A 1
F11B F -0.2155(9) 0.02208(12) 0.5122(5) 0.0381(9) Uani 0.551(9) 1 d P A 2
F12 F -0.4989(12) 0.02488(13) 0.2469(4) 0.0381(14) Uani 0.449(9) 1 d P A 1
F12B F -0.3137(15) 0.00997(12) 0.2726(4) 0.059(2) Uani 0.551(9) 1 d P A 2

loop_
_atom_site_aniso_label
_atom_site_aniso_U_11
_atom_site_aniso_U_22
_atom_site_aniso_U_33
_atom_site_aniso_U_23
_atom_site_aniso_U_13
_atom_site_aniso_U_12
C1 0.0122(6) 0.0142(5) 0.0123(5) 0.0018(4) 0.0008(4) -0.0003(4)
C2 0.0107(6) 0.0169(6) 0.0129(5) 0.0019(4) 0.0024(4) 0.0021(4)
C3 0.0167(7) 0.0139(6) 0.0151(6) -0.0010(5) 0.0034(5) 0.0023(5)
C4 0.0195(8) 0.0146(6) 0.0180(7) 0.0025(5) 0.0009(5) -0.0016(5)
C5 0.0207(8) 0.0175(6) 0.0185(7) 0.0051(5) 0.0014(5) -0.0040(5)
C6 0.0225(8) 0.0228(7) 0.0181(7) 0.0052(5) 0.0062(6) -0.0018(6)
C7 0.0267(9) 0.0205(7) 0.0180(7) 0.0013(5) 0.0104(6) -0.0006(6)
C8 0.0204(8) 0.0155(6) 0.0154(6) -0.0012(5) 0.0056(5) -0.0009(5)
C9 0.0136(6) 0.0134(5) 0.0122(5) 0.0013(4) 0.0019(4) 0.0004(4)
C10 0.0143(7) 0.0132(5) 0.0146(6) 0.0021(4) 0.0017(5) 0.0016(4)
C11 0.0151(7) 0.0161(6) 0.0151(6) 0.0007(5) 0.0025(5) -0.0024(5)
C12 0.0135(7) 0.0238(7) 0.0141(6) 0.0023(5) 0.0045(5) 0.0030(5)
C13 0.0284(10) 0.0203(8) 0.0250(8) -0.0064(6) 0.0102(7) 0.0009(6)
C14 0.0336(11) 0.0220(8) 0.0257(8) 0.0061(6) 0.0061(7) -0.0081(7)
F1 0.0314(6) 0.0228(5) 0.0154(4) -0.0022(4) -0.0005(4) -0.0095(4)
F2 0.0242(5) 0.0146(4) 0.0233(5) 0.0018(4) 0.0028(4) 0.0021(4)
F3 0.0158(5) 0.0237(5) 0.0309(6) -0.0005(4) 0.0065(4) -0.0059(4)
F4 0.0274(6) 0.0246(5) 0.0214(5) 0.0112(4) 0.0098(4) 0.0079(4)
F5 0.0118(5) 0.0347(6) 0.0255(5) 0.0052(4) 0.0074(4) 0.0036(4)
F6 0.0273(6) 0.0399(6) 0.0127(4) -0.0028(4) 0.0046(4) -0.0033(5)
F7 0.0287(7) 0.0325(7) 0.0353(6) -0.0108(5) 0.0126(5) 0.0085(5)
F8 0.0305(8) 0.0485(8) 0.0312(6) -0.0220(6) 0.0037(5) -0.0066(6)
F9 0.0809(13) 0.0151(5) 0.0515(9) -0.0055(5) 0.0340(9) 0.0033(6)
F10 0.051(3) 0.025(2) 0.057(3) -0.005(2) 0.039(3) -0.0131(19)
F10B 0.0157(15) 0.046(3) 0.143(6) 0.054(4) 0.011(3) -0.0045(14)
F11 0.030(2) 0.0245(19) 0.104(6) 0.032(3) -0.002(3) 0.0003(14)
F11B 0.0463(19) 0.0256(15) 0.0415(19) 0.0209(13) -0.0034(15) -0.0006(12)
F12 0.055(3) 0.0281(18) 0.0315(16) -0.0036(12) 0.0050(15) -0.0238(19)
F12B 0.108(5) 0.0294(17) 0.0409(18) -0.0044(13) 0.021(2) -0.038(2)

loop_
_atom_type_symbol
_atom_type_description
_atom_type_scat_dispersion_real
_atom_type_scat_dispersion_imag
_atom_type_scat_source
C C -0.0020 0.0005 'International Tables Vol C Tables 4.2.6.8 and 6.1.1.4'
H H 0.0000 0.0000 'International Tables Vol C Tables 4.2.6.8 and 6.1.1.4'
F F -0.0050 0.0031 'International Tables Vol C Tables 4.2.6.8 and 6.1.1.4'

loop_
_geom_angle_atom_site_label_1
_geom_angle_atom_site_label_2
_geom_angle_atom_site_label_3
_geom_angle
C2 C1 C9 108.37(13)
C2 C1 C11 125.62(13)
C9 C1 C11 125.98(13)
C1 C2 C3 109.61(12)
C1 C2 C12 124.37(14)
C3 C2 C12 125.77(14)
C2 C3 C10 108.28(13)
C2 C3 C13 125.08(14)
C10 C3 C13 126.61(14)
C5 C4 C10 128.87(15)
C4 C5 C6 129.18(15)
C4 C5 C14 116.03(16)
C6 C5 C14 114.78(15)
C7 C6 C5 128.97(15)
C6 C7 C8 129.35(16)
C7 C8 C9 128.92(15)
C8 C9 C1 125.54(14)
C8 C9 C10 127.44(13)
C1 C9 C10 106.92(13)
C4 C10 C3 126.11(14)
C4 C10 C9 127.21(14)
C3 C10 C9 106.66(13)
F3 C11 F1 106.11(14)
F3 C11 F2 106.82(12)
F1 C11 F2 106.32(13)
F3 C11 C1 111.64(13)
F1 C11 C1 112.17(12)
F2 C11 C1 113.32(14)
F5 C12 F4 107.57(15)
F5 C12 F6 106.98(13)
F4 C12 F6 106.01(14)
F5 C12 C2 113.14(13)
F4 C12 C2 111.14(12)
F6 C12 C2 111.61(14)
F9 C13 F8 107.06(18)
F9 C13 F7 105.93(17)
F8 C13 F7 106.78(16)
F9 C13 C3 112.62(15)
F8 C13 C3 113.12(17)
F7 C13 C3 110.88(16)
F11 C14 F10B 124.7(4)
F11 C14 F12B 69.0(5)
F10B C14 F12B 112.5(5)
F11 C14 F12 110.0(4)
F10B C14 F12 75.2(5)
F12B C14 F12 44.6(2)
F11 C14 F11B 33.0(4)
F10B C14 F11B 106.9(4)
F12B C14 F11B 101.4(3)
F12 C14 F11B 137.2(3)
F11 C14 F10 109.0(4)
F10B C14 F10 25.0(4)
F12B C14 F10 128.8(4)
F12 C14 F10 98.9(4)
F11B C14 F10 84.2(4)
F11 C14 C5 115.4(3)
F10B C14 C5 113.2(3)
F12B C14 C5 113.76(19)
F12 C14 C5 110.0(2)
F11B C14 C5 108.1(2)
F10 C14 C5 112.3(3)

loop_
_geom_bond_atom_site_label_1
_geom_bond_atom_site_label_2
_geom_bond_distance
C1 C2 1.405(2)
C1 C9 1.415(2)
C1 C11 1.502(2)
C2 C3 1.409(2)
C2 C12 1.514(2)
C3 C10 1.418(2)
C3 C13 1.506(2)
C4 C5 1.397(2)
C4 C10 1.402(2)
C5 C6 1.399(3)
C5 C14 1.521(2)
C6 C7 1.389(3)
C7 C8 1.396(2)
C8 C9 1.399(2)
C9 C10 1.482(2)
C11 F3 1.3448(19)
C11 F1 1.3451(19)
C11 F2 1.345(2)
C12 F5 1.337(2)
C12 F4 1.339(2)
C12 F6 1.346(2)
C13 F9 1.331(2)
C13 F8 1.344(3)
C13 F7 1.344(2)
C14 F11 1.219(5)
C14 F10B 1.245(6)
C14 F12B 1.346(4)
C14 F12 1.381(4)
C14 F11B 1.388(4)
C14 F10 1.391(5)
